data_2232007
loop_
_publ_author_name
'Prabhu, M.'
'Parthipan, K.'
'Ramu, A.'
'Chakkaravarthi, G.'
'Rajagopal, G.'

_publ_section_title
;
 (<i>E</i>)-<i>N</i>'-(3-Bromo-5-chloro-2-hydroxybenzylidene)nicotinohydrazide
;
_journal_coeditor_code NG5231
_journal_issue 10
_journal_name_full 'Acta Crystallographica Section E'
_journal_page_first o2716
_journal_paper_doi 10.1107/S1600536811038268
_journal_volume 67
_journal_year 2011
_chemical_formula_iupac 'C13 H9 Br Cl N3 O2'
_chemical_formula_moiety 'C13 H9 Br Cl N3 O2'
_chemical_formula_sum 'C13 H9 Br Cl N3 O2'
_chemical_formula_weight 354.59
_chemical_name_systematic
;
(<i>E</i>)-<i>N</i>'-(3-Bromo-5-chloro-2-hydroxybenzylidene)nicotinohydrazide
;
_space_group_IT_number 14
_symmetry_cell_setting monoclinic
_symmetry_space_group_name_Hall '-P 2ybc'
_symmetry_space_group_name_H-M 'P 1 21/c 1'
_atom_sites_solution_hydrogens geom
_atom_sites_solution_primary direct
_atom_sites_solution_secondary difmap
_audit_creation_method SHELXL-97
_cell_angle_alpha 90.00
_cell_angle_beta 122.6850(10)
_cell_angle_gamma 90.00
_cell_formula_units_Z 8
_cell_length_a 18.2217(5)
_cell_length_b 7.4666(2)
_cell_length_c 23.6916(5)
_cell_measurement_reflns_used 7402
_cell_measurement_temperature 295(2)
_cell_measurement_theta_max 27.8
_cell_measurement_theta_min 2.3
_cell_volume 2712.93(12)
_computing_cell_refinement 'SAINT (Bruker, 2004)'
_computing_data_collection 'APEX2 (Bruker, 2004)'
_computing_data_reduction 'SAINT (Bruker, 2004)'
_computing_molecular_graphics 'PLATON (Spek, 2009)'
_computing_publication_material 'SHELXL97 (Sheldrick, 2008)'
_computing_structure_refinement 'SHELXL97 (Sheldrick, 2008)'
_computing_structure_solution 'SHELXS97 (Sheldrick, 2008)'
_diffrn_ambient_temperature 295(2)
_diffrn_measured_fraction_theta_full 0.993
_diffrn_measured_fraction_theta_max 0.993
_diffrn_measurement_device_type 'Bruker APEXII'
_diffrn_measurement_method '\w and \f'
_diffrn_radiation_monochromator graphite
_diffrn_radiation_source 'fine-focus sealed tube'
_diffrn_radiation_type MoK\a
_diffrn_radiation_wavelength 0.71073
_diffrn_reflns_av_R_equivalents 0.0424
_diffrn_reflns_av_sigmaI/netI 0.0507
_diffrn_reflns_limit_h_max 25
_diffrn_reflns_limit_h_min -25
_diffrn_reflns_limit_k_max 10
_diffrn_reflns_limit_k_min -10
_diffrn_reflns_limit_l_max 33
_diffrn_reflns_limit_l_min -31
_diffrn_reflns_number 34991
_diffrn_reflns_theta_full 30.35
_diffrn_reflns_theta_max 30.35
_diffrn_reflns_theta_min 2.32
_diffrn_standards_interval_time 0
_diffrn_standards_number 0
_exptl_absorpt_coefficient_mu 3.231
_exptl_absorpt_correction_T_max 0.5643
_exptl_absorpt_correction_T_min 0.4440
_exptl_absorpt_correction_type multi-scan
_exptl_absorpt_process_details '(SADABS; Sheldrick, 1996)'
_exptl_crystal_colour 'pale yellow'
_exptl_crystal_density_diffrn 1.736
_exptl_crystal_density_method 'not measured'
_exptl_crystal_description block
_exptl_crystal_F_000 1408
_exptl_crystal_size_max 0.30
_exptl_crystal_size_mid 0.24
_exptl_crystal_size_min 0.20
_refine_diff_density_max 1.269
_refine_diff_density_min -0.838
_refine_ls_extinction_method none
_refine_ls_goodness_of_fit_ref 1.023
_refine_ls_hydrogen_treatment mixed
_refine_ls_matrix_type full
_refine_ls_number_parameters 377
_refine_ls_number_reflns 8116
_refine_ls_number_restraints 4
_refine_ls_restrained_S_all 1.023
_refine_ls_R_factor_all 0.1018
_refine_ls_R_factor_gt 0.0474
_refine_ls_shift/su_max 0.000
_refine_ls_shift/su_mean 0.000
_refine_ls_structure_factor_coef Fsqd
_refine_ls_weighting_details 'calc w=1/[\s^2^(Fo^2^)+(0.0543P)^2^+1.4342P] where P=(Fo^2^+2Fc^2^)/3'
_refine_ls_weighting_scheme calc
_refine_ls_wR_factor_gt 0.1073
_refine_ls_wR_factor_ref 0.1253
_reflns_number_gt 4715
_reflns_number_total 8116
_reflns_threshold_expression >2sigma(I)
_cod_data_source_file ng5231.cif
_cod_data_source_block I
_cod_original_sg_symbol_H-M 'P 21/c'
_cod_database_code 2232007
_cod_database_fobs_code 2232007

loop_
_symmetry_equiv_pos_as_xyz
'x, y, z'
'-x, y+1/2, -z+1/2'
'-x, -y, -z'
'x, -y-1/2, z-1/2'

loop_
_atom_site_type_symbol
_atom_site_label
_atom_site_fract_x
_atom_site_fract_y
_atom_site_fract_z
_atom_site_U_iso_or_equiv
_atom_site_adp_type
_atom_site_calc_flag
_atom_site_refinement_flags
_atom_site_occupancy
_atom_site_symmetry_multiplicity
Br Br1 0.750800(19) 0.43505(5) 0.256817(14) 0.04545(11) Uani d . 1 1
Br Br2 0.92847(3) 0.37571(8) 0.62069(2) 0.08778(19) Uani d . 1 1
Cl Cl1 0.97541(6) 0.57738(16) 0.17505(5) 0.0727(3) Uani d . 1 1
Cl Cl2 1.13001(5) 0.78996(14) 0.56676(6) 0.0691(3) Uani d . 1 1
O O1 0.41709(16) 0.7827(4) -0.01578(11) 0.0622(7) Uani d . 1 1
O O2 0.62074(13) 0.5694(3) 0.11875(10) 0.0427(5) Uani d D 1 1
O O3 0.56100(13) 0.6644(3) 0.35290(10) 0.0471(6) Uani d . 1 1
O O4 0.78596(14) 0.5308(4) 0.49132(11) 0.0498(6) Uani d D 1 1
N N1 0.31049(16) 1.0700(4) -0.22503(12) 0.0412(6) Uani d . 1 1
N N2 0.50665(16) 0.7928(4) -0.05295(12) 0.0404(6) Uani d D 1 1
N N3 0.57128(15) 0.7165(4) 0.00520(11) 0.0390(6) Uani d . 1 1
N N4 0.34447(16) 0.7592(5) 0.16222(15) 0.0613(9) Uani d . 1 1
N N5 0.65084(14) 0.7503(4) 0.31986(11) 0.0371(6) Uani d D 1 1
N N6 0.72089(14) 0.7123(4) 0.38238(11) 0.0386(6) Uani d . 1 1
C C1 0.36031(18) 0.9139(4) -0.12190(14) 0.0357(6) Uani d . 1 1
C C2 0.37331(18) 0.9923(4) -0.16888(14) 0.0367(6) Uani d . 1 1
H H2 0.4293 0.9904 -0.1607 0.044 Uiso calc R 1 1
C C3 0.2310(2) 1.0706(5) -0.23508(16) 0.0463(8) Uani d . 1 1
H H3 0.1857 1.1219 -0.2744 0.056 Uiso calc R 1 1
C C4 0.2119(2) 1.0005(5) -0.19115(17) 0.0489(8) Uani d . 1 1
H H4 0.1555 1.0062 -0.2003 0.059 Uiso calc R 1 1
C C5 0.2773(2) 0.9218(5) -0.13355(16) 0.0454(8) Uani d . 1 1
H H5 0.2661 0.8742 -0.1026 0.054 Uiso calc R 1 1
C C6 0.42963(19) 0.8249(4) -0.05901(14) 0.0390(7) Uani d . 1 1
C C7 0.64618(19) 0.6968(5) 0.01529(14) 0.0421(7) Uani d . 1 1
H H7 0.6568 0.7285 -0.0176 0.051 Uiso calc R 1 1
C C8 0.71621(18) 0.6234(4) 0.07931(14) 0.0384(7) Uani d . 1 1
C C9 0.70035(18) 0.5672(4) 0.12829(14) 0.0348(6) Uani d . 1 1
C C10 0.77050(19) 0.5086(4) 0.18998(14) 0.0367(6) Uani d . 1 1
C C11 0.85431(19) 0.5085(5) 0.20395(15) 0.0430(7) Uani d . 1 1
H H11 0.9005 0.4695 0.2454 0.052 Uiso calc R 1 1
C C12 0.86859(19) 0.5669(5) 0.15582(17) 0.0482(8) Uani d . 1 1
C C13 0.8007(2) 0.6208(5) 0.09373(17) 0.0478(8) Uani d . 1 1
H H13 0.8115 0.6557 0.0612 0.057 Uiso calc R 1 1
C C14 0.49790(16) 0.7151(4) 0.23663(13) 0.0323(6) Uani d . 1 1
C C15 0.50623(19) 0.6727(4) 0.18378(14) 0.0389(7) Uani d . 1 1
H H15 0.5603 0.6442 0.1909 0.047 Uiso calc R 1 1
C C16 0.4322(2) 0.6739(5) 0.12011(15) 0.0513(9) Uani d . 1 1
H H16 0.4351 0.6456 0.0831 0.062 Uiso calc R 1 1
C C17 0.3545(2) 0.7173(6) 0.11241(17) 0.0604(10) Uani d . 1 1
H H17 0.3050 0.7176 0.0691 0.073 Uiso calc R 1 1
C C18 0.41587(18) 0.7556(5) 0.22332(16) 0.0476(8) Uani d . 1 1
H H18 0.4106 0.7817 0.2593 0.057 Uiso calc R 1 1
C C19 0.57123(17) 0.7085(4) 0.30792(13) 0.0340(6) Uani d . 1 1
C C20 0.79620(18) 0.7645(4) 0.39838(15) 0.0393(7) Uani d . 1 1
H H20 0.8030 0.8357 0.3693 0.047 Uiso calc R 1 1
C C21 0.87182(18) 0.7109(4) 0.46324(15) 0.0390(7) Uani d . 1 1
C C22 0.86279(18) 0.5946(4) 0.50526(15) 0.0404(7) Uani d . 1 1
C C23 0.9379(2) 0.5408(5) 0.56524(15) 0.0491(8) Uani d . 1 1
C C24 1.0189(2) 0.6014(5) 0.58363(16) 0.0510(9) Uani d . 1 1
H H24 1.0682 0.5644 0.6238 0.061 Uiso calc R 1 1
C C25 1.02624(18) 0.7172(5) 0.54212(17) 0.0473(8) Uani d . 1 1
C C26 0.95434(18) 0.7721(5) 0.48211(16) 0.0455(8) Uani d . 1 1
H H26 0.9608 0.8496 0.4543 0.055 Uiso calc R 1 1
H H2A 0.517(2) 0.813(5) -0.0833(13) 0.054(10) Uiso d D 1 1
H H5A 0.655(2) 0.804(4) 0.2895(12) 0.041(9) Uiso d D 1 1
H H2B 0.5850(19) 0.618(5) 0.0836(11) 0.063(12) Uiso d D 1 1
H H4A 0.7488(19) 0.569(5) 0.4542(10) 0.068(13) Uiso d D 1 1

loop_
_atom_site_aniso_label
_atom_site_aniso_U_11
_atom_site_aniso_U_22
_atom_site_aniso_U_33
_atom_site_aniso_U_12
_atom_site_aniso_U_13
_atom_site_aniso_U_23
Br1 0.03930(17) 0.0614(2) 0.03022(15) -0.00234(15) 0.01524(12) 0.00653(14)
Br2 0.0636(3) 0.1316(5) 0.0522(2) 0.0067(3) 0.0208(2) 0.0320(3)
Cl1 0.0330(4) 0.1031(8) 0.0796(7) 0.0043(5) 0.0287(4) 0.0239(6)
Cl2 0.0245(4) 0.0654(6) 0.0928(7) -0.0062(4) 0.0157(4) -0.0170(5)
O1 0.0541(14) 0.102(2) 0.0400(13) 0.0159(14) 0.0314(11) 0.0236(13)
O2 0.0291(10) 0.0656(15) 0.0317(11) 0.0023(10) 0.0152(9) 0.0069(11)
O3 0.0347(11) 0.0793(17) 0.0298(10) -0.0008(11) 0.0190(9) 0.0019(11)
O4 0.0314(11) 0.0760(18) 0.0374(12) 0.0003(11) 0.0155(10) 0.0022(12)
N1 0.0359(13) 0.0505(16) 0.0348(13) 0.0051(12) 0.0176(11) 0.0087(12)
N2 0.0339(13) 0.0601(17) 0.0249(12) -0.0015(12) 0.0143(10) 0.0063(11)
N3 0.0341(13) 0.0509(16) 0.0251(11) 0.0002(11) 0.0115(10) 0.0051(11)
N4 0.0264(13) 0.094(3) 0.0499(17) 0.0097(15) 0.0117(12) 0.0140(17)
N5 0.0219(11) 0.0573(17) 0.0272(12) 0.0003(11) 0.0100(9) 0.0064(11)
N6 0.0232(11) 0.0540(16) 0.0289(12) 0.0022(11) 0.0077(9) -0.0003(11)
C1 0.0325(14) 0.0427(18) 0.0319(14) -0.0003(13) 0.0174(12) -0.0018(12)
C2 0.0311(14) 0.0450(17) 0.0352(15) 0.0014(13) 0.0187(12) 0.0030(13)
C3 0.0376(16) 0.055(2) 0.0391(16) 0.0046(15) 0.0160(13) 0.0046(15)
C4 0.0322(15) 0.065(2) 0.0488(18) 0.0031(15) 0.0212(14) 0.0020(17)
C5 0.0376(16) 0.059(2) 0.0467(18) -0.0010(15) 0.0272(14) 0.0026(16)
C6 0.0361(16) 0.050(2) 0.0295(14) -0.0010(13) 0.0171(12) 0.0006(13)
C7 0.0371(16) 0.058(2) 0.0272(14) -0.0037(14) 0.0148(12) 0.0067(13)
C8 0.0325(15) 0.0487(19) 0.0306(14) -0.0015(13) 0.0149(12) 0.0043(13)
C9 0.0294(13) 0.0389(16) 0.0317(13) -0.0021(12) 0.0135(11) -0.0004(12)
C10 0.0351(15) 0.0404(17) 0.0312(14) -0.0037(13) 0.0156(12) 0.0011(12)
C11 0.0305(15) 0.0516(19) 0.0368(16) -0.0020(14) 0.0117(13) 0.0049(14)
C12 0.0285(14) 0.062(2) 0.0513(19) -0.0014(15) 0.0196(14) 0.0073(17)
C13 0.0375(16) 0.065(2) 0.0461(18) -0.0016(15) 0.0260(15) 0.0093(16)
C14 0.0234(12) 0.0395(17) 0.0308(14) 0.0019(12) 0.0125(11) 0.0050(12)
C15 0.0308(14) 0.054(2) 0.0307(14) -0.0013(13) 0.0161(12) 0.0047(13)
C16 0.0460(19) 0.070(2) 0.0288(15) -0.0042(17) 0.0143(14) 0.0041(15)
C17 0.0329(17) 0.087(3) 0.0378(18) -0.0017(18) 0.0037(14) 0.0145(18)
C18 0.0293(15) 0.067(2) 0.0448(18) 0.0084(15) 0.0190(14) 0.0077(16)
C19 0.0279(13) 0.0443(17) 0.0304(14) 0.0024(12) 0.0162(11) -0.0003(12)
C20 0.0288(14) 0.0459(19) 0.0368(15) -0.0010(13) 0.0135(12) -0.0013(13)
C21 0.0248(13) 0.0464(18) 0.0373(15) 0.0014(13) 0.0112(12) -0.0089(13)
C22 0.0283(14) 0.054(2) 0.0342(15) 0.0028(13) 0.0137(12) -0.0076(13)
C23 0.0391(17) 0.065(2) 0.0342(15) 0.0096(16) 0.0142(13) -0.0013(15)
C24 0.0306(15) 0.065(2) 0.0368(16) 0.0095(15) 0.0047(13) -0.0106(16)
C25 0.0209(13) 0.051(2) 0.0547(19) -0.0005(13) 0.0102(13) -0.0177(17)
C26 0.0285(14) 0.048(2) 0.0509(19) -0.0029(14) 0.0152(14) -0.0088(15)

loop_
_atom_type_symbol
_atom_type_description
_atom_type_scat_dispersion_real
_atom_type_scat_dispersion_imag
_atom_type_scat_source
C C 0.0033 0.0016 'International Tables Vol C Tables 4.2.6.8 and 6.1.1.4'
H H 0.0000 0.0000 'International Tables Vol C Tables 4.2.6.8 and 6.1.1.4'
N N 0.0061 0.0033 'International Tables Vol C Tables 4.2.6.8 and 6.1.1.4'
O O 0.0106 0.0060 'International Tables Vol C Tables 4.2.6.8 and 6.1.1.4'
Cl Cl 0.1484 0.1585 'International Tables Vol C Tables 4.2.6.8 and 6.1.1.4'
Br Br -0.2901 2.4595 'International Tables Vol C Tables 4.2.6.8 and 6.1.1.4'

loop_
_geom_angle_atom_site_label_1
_geom_angle_atom_site_label_2
_geom_angle_atom_site_label_3
_geom_angle
C9 O2 H2B 112(3)
C22 O4 H4A 107(3)
C2 N1 C3 116.4(3)
C6 N2 N3 117.5(2)
C6 N2 H2A 125(2)
N3 N2 H2A 117(2)
C7 N3 N2 119.8(2)
C18 N4 C17 116.2(3)
C19 N5 N6 116.5(2)
C19 N5 H5A 120(2)
N6 N5 H5A 124(2)
C20 N6 N5 119.1(3)
C5 C1 C2 117.7(3)
C5 C1 C6 117.6(3)
C2 C1 C6 124.8(3)
N1 C2 C1 124.0(3)
N1 C2 H2 118.0
C1 C2 H2 118.0
N1 C3 C4 124.1(3)
N1 C3 H3 118.0
C4 C3 H3 118.0
C3 C4 C5 118.7(3)
C3 C4 H4 120.6
C5 C4 H4 120.6
C4 C5 C1 119.1(3)
C4 C5 H5 120.4
C1 C5 H5 120.4
O1 C6 N2 121.7(3)
O1 C6 C1 121.2(3)
N2 C6 C1 117.1(2)
N3 C7 C8 119.3(3)
N3 C7 H7 120.3
C8 C7 H7 120.3
C13 C8 C9 119.3(3)
C13 C8 C7 119.5(3)
C9 C8 C7 121.0(3)
O2 C9 C10 118.4(3)
O2 C9 C8 122.9(2)
C10 C9 C8 118.6(3)
C11 C10 C9 121.5(3)
C11 C10 Br1 119.2(2)
C9 C10 Br1 119.3(2)
C12 C11 C10 119.0(3)
C12 C11 H11 120.5
C10 C11 H11 120.5
C11 C12 C13 121.2(3)
C11 C12 Cl1 118.9(2)
C13 C12 Cl1 119.9(3)
C12 C13 C8 120.4(3)
C12 C13 H13 119.8
C8 C13 H13 119.8
C15 C14 C18 118.6(3)
C15 C14 C19 123.6(2)
C18 C14 C19 117.7(3)
C14 C15 C16 118.1(3)
C14 C15 H15 121.0
C16 C15 H15 121.0
C17 C16 C15 118.6(3)
C17 C16 H16 120.7
C15 C16 H16 120.7
N4 C17 C16 124.6(3)
N4 C17 H17 117.7
C16 C17 H17 117.7
N4 C18 C14 123.8(3)
N4 C18 H18 118.1
C14 C18 H18 118.1
O3 C19 N5 122.0(3)
O3 C19 C14 122.3(3)
N5 C19 C14 115.7(2)
N6 C20 C21 118.8(3)
N6 C20 H20 120.6
C21 C20 H20 120.6
C26 C21 C22 119.8(3)
C26 C21 C20 119.3(3)
C22 C21 C20 120.9(3)
O4 C22 C21 123.7(3)
O4 C22 C23 117.8(3)
C21 C22 C23 118.4(3)
C24 C23 C22 121.6(3)
C24 C23 Br2 119.0(2)
C22 C23 Br2 119.4(3)
C25 C24 C23 119.1(3)
C25 C24 H24 120.5
C23 C24 H24 120.5
C24 C25 C26 121.5(3)
C24 C25 Cl2 117.8(2)
C26 C25 Cl2 120.7(3)
C25 C26 C21 119.6(3)
C25 C26 H26 120.2
C21 C26 H26 120.2

loop_
_geom_bond_atom_site_label_1
_geom_bond_atom_site_label_2
_geom_bond_distance
Br1 C10 1.885(3)
Br2 C23 1.876(4)
Cl1 C12 1.745(3)
Cl2 C25 1.738(3)
O1 C6 1.205(4)
O2 C9 1.342(3)
O2 H2B 0.814(10)
O3 C19 1.222(3)
O4 C22 1.341(4)
O4 H4A 0.818(10)
N1 C2 1.331(4)
N1 C3 1.336(4)
N2 C6 1.353(4)
N2 N3 1.363(3)
N2 H2A 0.853(10)
N3 C7 1.261(4)
N4 C18 1.325(4)
N4 C17 1.325(5)
N5 C19 1.356(4)
N5 N6 1.364(3)
N5 H5A 0.860(10)
N6 C20 1.272(4)
C1 C5 1.385(4)
C1 C2 1.386(4)
C1 C6 1.492(4)
C2 H2 0.9300
C3 C4 1.367(5)
C3 H3 0.9300
C4 C5 1.368(5)
C4 H4 0.9300
C5 H5 0.9300
C7 C8 1.462(4)
C7 H7 0.9300
C8 C13 1.384(4)
C8 C9 1.403(4)
C9 C10 1.394(4)
C10 C11 1.377(4)
C11 C12 1.370(5)
C11 H11 0.9300
C12 C13 1.375(4)
C13 H13 0.9300
C14 C15 1.377(4)
C14 C18 1.384(4)
C14 C19 1.484(4)
C15 C16 1.378(4)
C15 H15 0.9300
C16 C17 1.366(5)
C16 H16 0.9300
C17 H17 0.9300
C18 H18 0.9300
C20 C21 1.461(4)
C20 H20 0.9300
C21 C26 1.394(4)
C21 C22 1.396(5)
C22 C23 1.398(4)
C23 C24 1.371(5)
C24 C25 1.369(5)
C24 H24 0.9300
C25 C26 1.376(4)
C26 H26 0.9300

loop_
_geom_hbond_atom_site_label_D
_geom_hbond_atom_site_label_H
_geom_hbond_atom_site_label_A
_geom_hbond_site_symmetry_A
_geom_hbond_distance_DH
_geom_hbond_distance_HA
_geom_hbond_distance_DA
_geom_hbond_angle_DHA
_geom_hbond_publ_flag
O2 H2B N3 . 0.810(10) 1.89(3) 2.576(3) 142(4) y
O4 H4A N6 . 0.820(10) 1.83(2) 2.569(3) 149(4) y
C15 H15 O2 . 0.93 2.55 3.286(4) 137 y
C16 H16 O1 . 0.93 2.41 3.185(4) 141 y
N2 H2A O3 4_575 0.850(10) 2.060(10) 2.906(3) 171(3) y
C2 H2 O3 4_575 0.93 2.52 3.380(4) 153 y
N5 H5A N1 3_675 0.860(10) 2.160(10) 3.009(4) 170(3) y

loop_
_geom_torsion_atom_site_label_1
_geom_torsion_atom_site_label_2
_geom_torsion_atom_site_label_3
_geom_torsion_atom_site_label_4
_geom_torsion
C6 N2 N3 C7 -174.5(3)
C19 N5 N6 C20 -173.2(3)
C3 N1 C2 C1 0.2(5)
C5 C1 C2 N1 -1.8(5)
C6 C1 C2 N1 179.5(3)
C2 N1 C3 C4 1.3(5)
N1 C3 C4 C5 -1.1(6)
C3 C4 C5 C1 -0.6(5)
C2 C1 C5 C4 2.0(5)
C6 C1 C5 C4 -179.2(3)
N3 N2 C6 O1 -2.4(5)
N3 N2 C6 C1 178.0(3)
C5 C1 C6 O1 -9.7(5)
C2 C1 C6 O1 169.1(3)
C5 C1 C6 N2 169.9(3)
C2 C1 C6 N2 -11.3(5)
N2 N3 C7 C8 176.8(3)
N3 C7 C8 C13 -172.5(3)
N3 C7 C8 C9 3.0(5)
C13 C8 C9 O2 178.5(3)
C7 C8 C9 O2 3.0(5)
C13 C8 C9 C10 -0.6(5)
C7 C8 C9 C10 -176.1(3)
O2 C9 C10 C11 -177.8(3)
C8 C9 C10 C11 1.3(5)
O2 C9 C10 Br1 0.1(4)
C8 C9 C10 Br1 179.3(2)
C9 C10 C11 C12 -0.2(5)
Br1 C10 C11 C12 -178.2(3)
C10 C11 C12 C13 -1.6(5)
C10 C11 C12 Cl1 176.8(3)
C11 C12 C13 C8 2.4(6)
Cl1 C12 C13 C8 -176.0(3)
C9 C8 C13 C12 -1.2(5)
C7 C8 C13 C12 174.4(3)
C18 C14 C15 C16 0.4(5)
C19 C14 C15 C16 176.2(3)
C14 C15 C16 C17 0.2(5)
C18 N4 C17 C16 -0.8(6)
C15 C16 C17 N4 0.0(6)
C17 N4 C18 C14 1.4(6)
C15 C14 C18 N4 -1.3(5)
C19 C14 C18 N4 -177.4(3)
N6 N5 C19 O3 10.6(4)
N6 N5 C19 C14 -167.8(3)
C15 C14 C19 O3 -145.3(3)
C18 C14 C19 O3 30.6(5)
C15 C14 C19 N5 33.1(4)
C18 C14 C19 N5 -151.0(3)
N5 N6 C20 C21 -175.0(3)
N6 C20 C21 C26 -178.0(3)
N6 C20 C21 C22 4.2(5)
C26 C21 C22 O4 179.3(3)
C20 C21 C22 O4 -2.9(5)
C26 C21 C22 C23 -0.9(5)
C20 C21 C22 C23 176.9(3)
O4 C22 C23 C24 -179.3(3)
C21 C22 C23 C24 0.9(5)
O4 C22 C23 Br2 2.9(4)
C21 C22 C23 Br2 -176.9(2)
C22 C23 C24 C25 -0.1(5)
Br2 C23 C24 C25 177.8(3)
C23 C24 C25 C26 -0.8(5)
C23 C24 C25 Cl2 -179.6(3)
C24 C25 C26 C21 0.9(5)
Cl2 C25 C26 C21 179.6(2)
C22 C21 C26 C25 0.0(5)
C20 C21 C26 C25 -177.8(3)

loop_
_cod_related_entry_id
_cod_related_entry_database
_cod_related_entry_code
1 ChemSpider 21347898
